data_7712395
loop_
_publ_author_name
'Salvador, Daniel'
'Herrera, Raquel'
'Gimeno, Maria Concepcion'

_publ_section_title
;
 Free-Catalysed Synthesis of Thiazolidine-Thiourea Ligands for Metal
 Coordination (Au and Ag) and Preliminary Cytotoxic Studies
;
_journal_name_full 'Dalton Transactions'
_journal_paper_doi 10.1039/D3DT00079F
_journal_year 2023
_chemical_formula_sum 'C11 H12 N2 S'
_chemical_formula_weight 204.29
_space_group_crystal_system orthorhombic
_space_group_IT_number 56
_space_group_name_Hall '-P 2ab 2ac'
_space_group_name_H-M_alt 'P c c n'
_atom_sites_solution_hydrogens geom
_atom_sites_solution_primary direct
_atom_sites_solution_secondary difmap
_audit_creation_method SHELXL-2016/6
_audit_update_record
;
2023-01-05 deposited with the CCDC.	2023-02-22 downloaded from the CCDC.
;
_cell_angle_alpha 90
_cell_angle_beta 90
_cell_angle_gamma 90
_cell_formula_units_Z 16
_cell_length_a 24.2242(5)
_cell_length_b 14.3455(3)
_cell_length_c 11.8463(2)
_cell_measurement_reflns_used 9500
_cell_measurement_temperature 100(2)
_cell_measurement_theta_max 30.9660
_cell_measurement_theta_min 3.7180
_cell_volume 4116.69(14)
_computing_cell_refinement 'CrysAlisPro 1.171.38.41r (Rigaku OD, 2015)'
_computing_data_collection 'CrysAlisPro 1.171.38.41r (Rigaku OD, 2015)'
_computing_data_reduction 'CrysAlisPro 1.171.38.41r (Rigaku OD, 2015)'
_computing_structure_refinement 'SHELXL-2016/6 (Sheldrick, 2016)'
_computing_structure_solution SHELXS
_diffrn_ambient_temperature 100(2)
_diffrn_detector_area_resol_mean 16.0655
_diffrn_measured_fraction_theta_full 0.998
_diffrn_measured_fraction_theta_max 0.920
_diffrn_measurement_device_type 'Xcalibur, Sapphire3'
_diffrn_measurement_method '\w rotations'
_diffrn_radiation_type MoK\a
_diffrn_radiation_wavelength 0.71073
_diffrn_reflns_av_R_equivalents 0.0371
_diffrn_reflns_av_unetI/netI 0.0293
_diffrn_reflns_Laue_measured_fraction_full 0.998
_diffrn_reflns_Laue_measured_fraction_max 0.920
_diffrn_reflns_limit_h_max 35
_diffrn_reflns_limit_h_min -35
_diffrn_reflns_limit_k_max 20
_diffrn_reflns_limit_k_min -18
_diffrn_reflns_limit_l_max 16
_diffrn_reflns_limit_l_min -14
_diffrn_reflns_number 29468
_diffrn_reflns_point_group_measured_fraction_full 0.998
_diffrn_reflns_point_group_measured_fraction_max 0.920
_diffrn_reflns_theta_full 25.242
_diffrn_reflns_theta_max 31.134
_diffrn_reflns_theta_min 3.301
_exptl_absorpt_coefficient_mu 0.274
_exptl_absorpt_correction_T_max 1.00000
_exptl_absorpt_correction_T_min 0.89609
_exptl_absorpt_correction_type multi-scan
_exptl_absorpt_process_details
;
CrysAlisPro 1.171.38.41r (Rigaku Oxford Diffraction, 2015)
Empirical absorption correction using spherical harmonics,
 implemented in SCALE3 ABSPACK scaling algorithm.
;
_exptl_crystal_colour colorless
_exptl_crystal_density_diffrn 1.318
_exptl_crystal_description prism
_exptl_crystal_F_000 1728
_exptl_crystal_size_max 0.380
_exptl_crystal_size_mid 0.200
_exptl_crystal_size_min 0.160
_exptl_transmission_factor_max 1.266
_exptl_transmission_factor_min 0.855
_refine_diff_density_max 0.388
_refine_diff_density_min -0.282
_refine_diff_density_rms 0.055
_refine_ls_extinction_method none
_refine_ls_goodness_of_fit_ref 1.024
_refine_ls_hydrogen_treatment constr
_refine_ls_matrix_type full
_refine_ls_number_parameters 255
_refine_ls_number_reflns 6109
_refine_ls_number_restraints 0
_refine_ls_restrained_S_all 1.024
_refine_ls_R_factor_all 0.0477
_refine_ls_R_factor_gt 0.0364
_refine_ls_shift/su_max 0.002
_refine_ls_shift/su_mean 0.000
_refine_ls_structure_factor_coef Fsqd
_refine_ls_weighting_details 'w=1/[\s^2^(Fo^2^)+(0.0452P)^2^+1.8075P] where P=(Fo^2^+2Fc^2^)/3'
_refine_ls_weighting_scheme calc
_refine_ls_wR_factor_gt 0.0880
_refine_ls_wR_factor_ref 0.0945
_reflns_Friedel_coverage 0.000
_reflns_number_gt 5108
_reflns_number_total 6109
_reflns_threshold_expression 'I > 2\s(I)'
_cod_data_source_file d3dt00079f2.cif
_cod_data_source_block c539
_cod_depositor_comments
;
The following automatic conversions were performed:

data item '_atom_sites_solution_secondary' value 'diffmap' was
changed to 'difmap'.

Automatic conversion script
Id: cif_fix_values 7556 2019-12-06 15:28:31Z antanas 
;
_cod_original_cell_volume 4116.66(15)
_cod_database_code 7712395
_shelx_shelxl_version_number 2016/6
_shelx_space_group_comment
;
The symmetry employed for this shelxl refinement is uniquely defined
by the following loop, which should always be used as a source of
symmetry information in preference to the above space-group names.
They are only intended as comments.
;
_shelx_estimated_absorpt_t_min 0.903
_shelx_estimated_absorpt_t_max 0.957

loop_
_space_group_symop_operation_xyz
'x, y, z'
'-x+1/2, -y+1/2, z'
'-x, y+1/2, -z+1/2'
'x+1/2, -y, -z+1/2'
'-x, -y, -z'
'x-1/2, y-1/2, -z'
'x, -y-1/2, z-1/2'
'-x-1/2, y, z-1/2'

loop_
_atom_site_label
_atom_site_type_symbol
_atom_site_fract_x
_atom_site_fract_y
_atom_site_fract_z
_atom_site_U_iso_or_equiv
_atom_site_adp_type
_atom_site_occupancy
_atom_site_site_symmetry_order
_atom_site_calc_flag
_atom_site_refinement_flags_posn
_atom_site_refinement_flags_adp
_atom_site_refinement_flags_occupancy
_atom_site_disorder_assembly
_atom_site_disorder_group
C1 C 0.68123(5) 1.13972(9) 0.81230(11) 0.0203(2) Uani 1 1 d . . . . .
C2 C 0.68350(6) 1.21408(9) 0.74614(12) 0.0260(3) Uani 1 1 d . . . . .
H2A H 0.694290 1.272632 0.776422 0.031 Uiso 1 1 calc R U . . .
H2B H 0.674345 1.208845 0.668425 0.031 Uiso 1 1 calc R U . . .
C3 C 0.69450(6) 1.13723(9) 0.93668(11) 0.0235(3) Uani 1 1 d . . . . .
H3A H 0.729475 1.170716 0.951730 0.028 Uiso 1 1 calc R U . . .
H3B H 0.664665 1.167425 0.980546 0.028 Uiso 1 1 calc R U . . .
C4 C 0.71364(6) 1.01573(10) 1.08371(11) 0.0292(3) Uani 1 1 d . . . . .
H4A H 0.680505 1.019342 1.130975 0.044 Uiso 1 1 calc R U . . .
H4B H 0.741527 1.059209 1.112318 0.044 Uiso 1 1 calc R U . . .
H4C H 0.728358 0.952120 1.085725 0.044 Uiso 1 1 calc R U . . .
C5 C 0.67745(5) 0.97600(8) 0.89725(10) 0.0168(2) Uani 1 1 d . . . . .
C6 C 0.65045(5) 0.82944(8) 0.83715(10) 0.0177(2) Uani 1 1 d . . . . .
C7 C 0.59788(5) 0.79010(9) 0.84458(10) 0.0201(2) Uani 1 1 d . . . . .
H7 H 0.574356 0.806193 0.905717 0.024 Uiso 1 1 calc R U . . .
C8 C 0.57970(5) 0.72741(9) 0.76293(11) 0.0221(2) Uani 1 1 d . . . . .
H8 H 0.543735 0.701371 0.768205 0.027 Uiso 1 1 calc R U . . .
C9 C 0.61402(6) 0.70279(9) 0.67366(11) 0.0222(2) Uani 1 1 d . . . . .
H9 H 0.601666 0.659684 0.618265 0.027 Uiso 1 1 calc R U . . .
C10 C 0.66641(5) 0.74150(9) 0.66586(11) 0.0210(2) Uani 1 1 d . . . . .
H10 H 0.689856 0.725016 0.604756 0.025 Uiso 1 1 calc R U . . .
C11 C 0.68470(5) 0.80422(8) 0.74699(10) 0.0195(2) Uani 1 1 d . . . . .
H11 H 0.720672 0.830157 0.741265 0.023 Uiso 1 1 calc R U . . .
C12 C 0.63419(5) 0.51581(9) -0.04764(11) 0.0202(2) Uani 1 1 d . . . . .
C13 C 0.67385(6) 0.55485(11) -0.10866(13) 0.0293(3) Uani 1 1 d . . . . .
H13A H 0.678084 0.620688 -0.108970 0.035 Uiso 1 1 calc R U . . .
H13B H 0.698030 0.516978 -0.152061 0.035 Uiso 1 1 calc R U . . .
C14 C 0.59312(5) 0.56732(9) 0.02481(11) 0.0222(2) Uani 1 1 d . . . . .
H14A H 0.612599 0.604584 0.082776 0.027 Uiso 1 1 calc R U . . .
H14B H 0.570729 0.610056 -0.022199 0.027 Uiso 1 1 calc R U . . .
C15 C 0.51923(5) 0.52855(9) 0.16418(10) 0.0209(2) Uani 1 1 d . . . . .
H15A H 0.492385 0.478773 0.178200 0.031 Uiso 1 1 calc R U . . .
H15B H 0.499864 0.584625 0.138388 0.031 Uiso 1 1 calc R U . . .
H15C H 0.539249 0.542445 0.234067 0.031 Uiso 1 1 calc R U . . .
C16 C 0.56816(5) 0.40714(8) 0.05947(9) 0.0161(2) Uani 1 1 d . . . . .
C17 C 0.55058(5) 0.24775(8) 0.07578(10) 0.0175(2) Uani 1 1 d . . . . .
C18 C 0.56614(5) 0.18134(9) 0.15608(11) 0.0209(2) Uani 1 1 d . . . . .
H18 H 0.573090 0.199977 0.231707 0.025 Uiso 1 1 calc R U . . .
C19 C 0.57149(5) 0.08807(9) 0.12577(12) 0.0246(3) Uani 1 1 d . . . . .
H19 H 0.582353 0.043559 0.180828 0.030 Uiso 1 1 calc R U . . .
C20 C 0.56112(5) 0.05943(9) 0.01597(12) 0.0254(3) Uani 1 1 d . . . . .
H20 H 0.565103 -0.004258 -0.004441 0.031 Uiso 1 1 calc R U . . .
C21 C 0.54485(5) 0.12481(9) -0.06383(12) 0.0252(3) Uani 1 1 d . . . . .
H21 H 0.537540 0.105647 -0.139123 0.030 Uiso 1 1 calc R U . . .
C22 C 0.53920(5) 0.21812(9) -0.03429(11) 0.0207(2) Uani 1 1 d . . . . .
H22 H 0.527515 0.262092 -0.089287 0.025 Uiso 1 1 calc R U . . .
N1 N 0.69961(5) 1.04016(8) 0.96846(9) 0.0215(2) Uani 1 1 d . . . . .
N2 N 0.66936(4) 0.89067(7) 0.92272(9) 0.0199(2) Uani 1 1 d . . . . .
N3 N 0.55798(4) 0.49868(7) 0.07816(9) 0.0180(2) Uani 1 1 d . . . . .
N4 N 0.54262(4) 0.34122(7) 0.10957(9) 0.0189(2) Uani 1 1 d . . . . .
S1 S 0.66095(2) 1.02857(2) 0.76518(3) 0.01908(8) Uani 1 1 d . . . . .
S2 S 0.62257(2) 0.39423(2) -0.04176(3) 0.01992(8) Uani 1 1 d . . . . .

loop_
_atom_site_aniso_label
_atom_site_aniso_U_11
_atom_site_aniso_U_22
_atom_site_aniso_U_33
_atom_site_aniso_U_23
_atom_site_aniso_U_13
_atom_site_aniso_U_12
C1 0.0180(5) 0.0177(6) 0.0251(6) -0.0017(5) 0.0009(4) -0.0024(4)
C2 0.0259(6) 0.0193(6) 0.0327(7) 0.0020(5) -0.0007(5) -0.0014(5)
C3 0.0273(6) 0.0179(6) 0.0253(6) -0.0026(5) -0.0021(5) -0.0057(5)
C4 0.0348(7) 0.0312(8) 0.0216(6) -0.0031(5) -0.0107(5) -0.0005(6)
C5 0.0154(5) 0.0187(6) 0.0162(5) -0.0008(4) 0.0001(4) 0.0005(4)
C6 0.0225(5) 0.0137(5) 0.0169(5) 0.0017(4) -0.0022(4) 0.0015(4)
C7 0.0220(6) 0.0193(6) 0.0188(5) 0.0017(5) 0.0014(4) 0.0004(4)
C8 0.0231(6) 0.0195(6) 0.0237(6) 0.0031(5) -0.0032(5) -0.0028(5)
C9 0.0312(6) 0.0164(6) 0.0190(6) -0.0004(5) -0.0051(5) -0.0003(5)
C10 0.0263(6) 0.0172(6) 0.0196(6) -0.0008(5) 0.0024(4) 0.0047(5)
C11 0.0197(5) 0.0159(5) 0.0229(6) 0.0013(4) 0.0004(4) 0.0025(4)
C12 0.0216(5) 0.0184(6) 0.0206(6) 0.0032(5) -0.0051(4) -0.0022(4)
C13 0.0269(6) 0.0275(7) 0.0336(7) 0.0089(6) 0.0012(5) -0.0035(5)
C14 0.0282(6) 0.0148(6) 0.0236(6) 0.0003(5) -0.0018(5) -0.0024(5)
C15 0.0248(6) 0.0189(6) 0.0189(6) -0.0032(5) -0.0005(4) 0.0054(5)
C16 0.0175(5) 0.0168(5) 0.0142(5) -0.0022(4) -0.0014(4) 0.0012(4)
C17 0.0174(5) 0.0149(5) 0.0202(5) -0.0012(4) 0.0032(4) -0.0019(4)
C18 0.0218(5) 0.0207(6) 0.0203(6) 0.0023(5) 0.0037(4) -0.0009(4)
C19 0.0235(6) 0.0182(6) 0.0321(7) 0.0070(5) 0.0072(5) 0.0004(5)
C20 0.0233(6) 0.0143(6) 0.0387(7) -0.0033(5) 0.0071(5) -0.0024(5)
C21 0.0252(6) 0.0223(7) 0.0281(7) -0.0083(5) 0.0011(5) -0.0030(5)
C22 0.0228(6) 0.0184(6) 0.0208(6) -0.0009(5) -0.0010(4) -0.0002(4)
N1 0.0248(5) 0.0191(5) 0.0206(5) -0.0022(4) -0.0068(4) -0.0007(4)
N2 0.0246(5) 0.0175(5) 0.0175(5) -0.0007(4) -0.0025(4) 0.0000(4)
N3 0.0225(5) 0.0136(5) 0.0180(5) -0.0014(4) 0.0006(4) 0.0017(4)
N4 0.0230(5) 0.0159(5) 0.0179(5) -0.0023(4) 0.0022(4) 0.0003(4)
S1 0.02409(15) 0.01701(15) 0.01614(14) 0.00063(11) -0.00103(10) -0.00334(11)
S2 0.02162(14) 0.01735(15) 0.02080(15) -0.00117(11) 0.00388(11) 0.00006(10)

loop_
_atom_type_symbol
_atom_type_description
_atom_type_scat_dispersion_real
_atom_type_scat_dispersion_imag
_atom_type_scat_source
C C 0.0033 0.0016 'International Tables Vol C Tables 4.2.6.8 and 6.1.1.4'
H H 0.0000 0.0000 'International Tables Vol C Tables 4.2.6.8 and 6.1.1.4'
N N 0.0061 0.0033 'International Tables Vol C Tables 4.2.6.8 and 6.1.1.4'
S S 0.1246 0.1234 'International Tables Vol C Tables 4.2.6.8 and 6.1.1.4'

loop_
_geom_angle_atom_site_label_1
_geom_angle_atom_site_label_2
_geom_angle_atom_site_label_3
_geom_angle
_geom_angle_site_symmetry_1
_geom_angle_site_symmetry_3
_geom_angle_publ_flag
C2 C1 C3 126.02(12) . . ?
C2 C1 S1 123.62(11) . . ?
C3 C1 S1 110.36(9) . . ?
N1 C3 C1 107.15(10) . . ?
N2 C5 N1 124.31(11) . . ?
N2 C5 S1 125.39(9) . . ?
N1 C5 S1 110.29(9) . . ?
C7 C6 C11 118.97(11) . . ?
C7 C6 N2 120.03(11) . . ?
C11 C6 N2 120.94(11) . . ?
C8 C7 C6 120.39(12) . . ?
C9 C8 C7 120.22(12) . . ?
C10 C9 C8 119.70(12) . . ?
C9 C10 C11 120.30(11) . . ?
C10 C11 C6 120.41(12) . . ?
C13 C12 C14 125.55(13) . . ?
C13 C12 S2 123.60(11) . . ?
C14 C12 S2 110.85(9) . . ?
N3 C14 C12 107.66(10) . . ?
N4 C16 N3 123.66(11) . . ?
N4 C16 S2 126.24(9) . . ?
N3 C16 S2 110.09(8) . . ?
C18 C17 C22 118.70(11) . . ?
C18 C17 N4 119.40(11) . . ?
C22 C17 N4 121.72(11) . . ?
C19 C18 C17 120.32(12) . . ?
C20 C19 C18 120.67(12) . . ?
C19 C20 C21 119.32(12) . . ?
C20 C21 C22 120.46(13) . . ?
C21 C22 C17 120.52(12) . . ?
C5 N1 C3 117.15(10) . . ?
C5 N1 C4 120.88(11) . . ?
C3 N1 C4 119.83(11) . . ?
C5 N2 C6 118.37(10) . . ?
C16 N3 C14 118.78(10) . . ?
C16 N3 C15 121.27(10) . . ?
C14 N3 C15 119.12(10) . . ?
C16 N4 C17 120.36(10) . . ?
C1 S1 C5 92.43(6) . . ?
C12 S2 C16 92.38(6) . . ?

loop_
_geom_bond_atom_site_label_1
_geom_bond_atom_site_label_2
_geom_bond_distance
_geom_bond_site_symmetry_2
_geom_bond_publ_flag
C1 C2 1.3247(18) . ?
C1 C3 1.5086(18) . ?
C1 S1 1.7594(13) . ?
C3 N1 1.4478(17) . ?
C4 N1 1.4499(17) . ?
C5 N2 1.2759(16) . ?
C5 N1 1.3590(15) . ?
C5 S1 1.7822(12) . ?
C6 C7 1.3957(17) . ?
C6 C11 1.4000(17) . ?
C6 N2 1.4174(15) . ?
C7 C8 1.3921(18) . ?
C8 C9 1.3907(19) . ?
C9 C10 1.3884(18) . ?
C10 C11 1.3891(18) . ?
C12 C13 1.3264(18) . ?
C12 C14 1.5075(18) . ?
C12 S2 1.7682(13) . ?
C14 N3 1.4468(16) . ?
C15 N3 1.4502(15) . ?
C16 N4 1.2763(15) . ?
C16 N3 1.3544(15) . ?
C16 S2 1.7916(12) . ?
C17 C18 1.3981(17) . ?
C17 C22 1.3990(17) . ?
C17 N4 1.4126(15) . ?
C18 C19 1.3913(18) . ?
C19 C20 1.387(2) . ?
C20 C21 1.389(2) . ?
C21 C22 1.3902(18) . ?
